data_2103571
loop_
_publ_author_name
'Matsumoto, Shinya'
'Mizuguchi, Jin'

_publ_section_title
;
 Structures of tetrathiabenzoquinone derivatives and the
 order--disorder phase transition
;
_journal_issue 1
_journal_name_full 'Acta Crystallographica Section B'
_journal_page_first 82
_journal_page_last 87
_journal_paper_doi 10.1107/S0108768100014087
_journal_volume 57
_journal_year 2001
_chemical_formula_moiety 'C10 H8 O2 S4 '
_chemical_formula_sum 'C10 H8 O2 S4'
_chemical_formula_weight 288.41
_chemical_name_systematic
;
2,3,7,8-tetrahydro-benzo[1,2-b:4,5-b']bis[1,4]dithiin-5,10-dione
;
_space_group_IT_number 56
_symmetry_cell_setting orthorhombic
_symmetry_space_group_name_Hall '-P 2ab 2ac'
_symmetry_space_group_name_H-M 'P c c n'
_audit_creation_method 'from TEXRAY.INF file'
_cell_angle_alpha 90
_cell_angle_beta 90
_cell_angle_gamma 90
_cell_formula_units_Z 4
_cell_length_a 9.401(4)
_cell_length_b 16.515(3)
_cell_length_c 7.053(4)
_cell_measurement_reflns_used 25
_cell_measurement_temperature 223.2
_cell_measurement_theta_max 28.1
_cell_measurement_theta_min 23.4
_cell_volume 1095.0(8)
_computing_cell_refinement 'Rigaku/AFC Diffractometer Control'
_computing_data_collection 'Rigaku/AFC Diffractometer Control'
_computing_data_reduction teXsan
_computing_molecular_graphics 'ORTEP II(Johnson, 1976)'
_computing_publication_material teXsan
_computing_structure_refinement teXsan
_computing_structure_solution 'SIR92(Altomare et al, 1994)'
_diffrn_ambient_temperature 223.2
_diffrn_measurement_device_type 'Rigaku AFC7R'
_diffrn_measurement_method \w-2\q
_diffrn_radiation_monochromator graphite
_diffrn_radiation_source 'Rigaku rotating anode'
_diffrn_radiation_type 'Cu K\a'
_diffrn_radiation_wavelength 1.5418
_diffrn_reflns_av_R_equivalents .000
_diffrn_reflns_av_sigmaI/netI .071
_diffrn_reflns_limit_h_max 11
_diffrn_reflns_limit_h_min 0
_diffrn_reflns_limit_k_max 20
_diffrn_reflns_limit_k_min 0
_diffrn_reflns_limit_l_max 8
_diffrn_reflns_limit_l_min 0
_diffrn_reflns_number 1037
_diffrn_reflns_reduction_process 'Lp corrections applied'
_diffrn_reflns_theta_max 70.09
_diffrn_reflns_theta_min 2.68
_diffrn_standards_decay_% -2.36
_diffrn_standards_interval_count 150
_diffrn_standards_number 3
_exptl_absorpt_coefficient_mu 7.811
_exptl_absorpt_correction_T_max 1.000
_exptl_absorpt_correction_T_min .664
_exptl_absorpt_correction_type psi-scan
_exptl_absorpt_process_details '(North, Phillips & Mathews, 1968)'
_exptl_crystal_colour 'dark red'
_exptl_crystal_density_diffrn 1.749
_exptl_crystal_density_method 'not measured'
_exptl_crystal_description prismatic
_exptl_crystal_F_000 592.00
_exptl_crystal_size_max .120
_exptl_crystal_size_mid .090
_exptl_crystal_size_min .070
_refine_diff_density_max .89
_refine_diff_density_min -.62
_refine_ls_extinction_method none
_refine_ls_goodness_of_fit_all 1.381
_refine_ls_goodness_of_fit_ref 1.491
_refine_ls_hydrogen_treatment noref
_refine_ls_matrix_type full
_refine_ls_number_constraints 0
_refine_ls_number_parameters 73
_refine_ls_number_reflns 729
_refine_ls_number_restraints 0
_refine_ls_R_factor_all .0733
_refine_ls_R_factor_gt .0733
_refine_ls_shift/su_max .0214
_refine_ls_shift/su_mean .0042
_refine_ls_structure_factor_coef F
_refine_ls_weighting_details
;
w = 1/[\s^2^(Fo) + 0.00384|Fo|^2^]
;
_refine_ls_weighting_scheme calc
_refine_ls_wR_factor_all .1165
_refine_ls_wR_factor_ref .1041
_reflns_number_gt 729
_reflns_number_total 1037
_reflns_threshold_expression I>2.0sigma(I)
_cod_data_source_file oa0031.cif
_cod_data_source_block 1phaseII
_cod_original_formula_sum 'C10 H8 O2 S4 '
_cod_database_code 2103571
_cod_database_fobs_code 2103571

loop_
_symmetry_equiv_pos_as_xyz
x,y,z
1/2-x,1/2-y,z
1/2+x,-y,1/2-z
-x,1/2+y,1/2-z
-x,-y,-z
1/2+x,1/2+y,-z
1/2-x,y,1/2+z
x,1/2-y,1/2+z

loop_
_atom_site_label
_atom_site_fract_x
_atom_site_fract_y
_atom_site_fract_z
_atom_site_U_iso_or_equiv
_atom_site_adp_type
_atom_site_calc_flag
_atom_site_occupancy
_atom_site_type_symbol
S(1) .85090(10) .06611(9) .2867(3) .0575(5) Uani d 1.00 S
S(2) 1.08350(10) .23039(8) .3276(3) .0583(5) Uani d 1.00 S
O(1) .5693(4) .1275(3) .2949(7) .0570(10) Uani d 1.00 O
C(1) .6550(5) .1841(3) .3006(9) .0450(10) Uani d 1.00 C
C(2) .8095(6) .1682(3) .2992(9) .0440(10) Uani d 1.00 C
C(3) .9001(6) .2325(3) .3083(10) .048(2) Uani d 1.00 C
C(4) 1.0385(6) .0705(4) .2360(10) .061(2) Uani d 1.00 C
C(5) 1.1205(6) .1251(4) .3660(10) .062(2) Uani d 1.00 C
H(4a) 1.0764 .0173 .2457 .0734 Uiso calc 1.00 H
H(4b) 1.0503 .0895 .1094 .0734 Uiso calc 1.00 H
H(5a) 1.2193 .1160 .3467 .0743 Uiso calc 1.00 H
H(5b) 1.0964 .1119 .4933 .0743 Uiso calc 1.00 H

loop_
_atom_site_aniso_label
_atom_site_aniso_U_11
_atom_site_aniso_U_22
_atom_site_aniso_U_33
_atom_site_aniso_U_12
_atom_site_aniso_U_13
_atom_site_aniso_U_23
S(1) .0292(8) .0304(9) .1130(10) .0007(5) .0005(7) .0000(7)
S(2) .0215(8) .0414(9) .1120(10) -.0002(5) -.0037(7) .0000(8)
O(1) .025(2) .034(2) .111(4) -.003(2) -.001(2) .002(2)
C(1) .024(2) .035(3) .076(4) .001(2) .001(2) .001(3)
C(2) .026(2) .034(3) .073(4) .001(2) .001(2) .001(2)
C(3) .022(2) .044(3) .079(4) .000(2) .002(2) .002(3)
C(4) .027(3) .040(3) .117(6) .006(3) .004(3) -.011(3)
C(5) .028(3) .044(3) .115(5) .003(2) .000(3) .008(4)

loop_
_atom_type_symbol
_atom_type_description
_atom_type_scat_dispersion_real
_atom_type_scat_dispersion_imag
_atom_type_scat_source
C C .018 .009
;
International Tables for Crystallography
(1992, Vol. C, Tables 4.2.6.8 and 6.1.1.1)
;
H H .000 .000
;
International Tables for Crystallography
(1992, Vol. C, Table 6.1.1.2)
;
S S .333 .557
;
International Tables for Crystallography
(1992, Vol. C, Tables 4.2.6.8 and 6.1.1.1)
;
O O .049 .032
;
International Tables for Crystallography
(1992, Vol. C, Tables 4.2.6.8 and 6.1.1.1)
;

loop_
_geom_angle_atom_site_label_1
_geom_angle_atom_site_label_2
_geom_angle_atom_site_label_3
_geom_angle_site_symmetry_1
_geom_angle_site_symmetry_2
_geom_angle_site_symmetry_3
_geom_angle
_geom_angle_publ_flag
C(2) S(1) C(4) 1_555 1_555 1_555 101.0(3) no
C(3) S(2) C(5) 1_555 1_555 1_555 103.0(3) no
O(1) C(1) C(2) 1_555 1_555 1_555 120.5(5) no
O(1) C(1) C(3) 1_555 1_555 2_655 118.7(5) no
C(2) C(1) C(3) 1_555 1_555 2_655 120.8(5) no
S(1) C(2) C(1) 1_555 1_555 1_555 113.2(4) no
S(1) C(2) C(3) 1_555 1_555 1_555 128.3(5) no
C(1) C(2) C(3) 1_555 1_555 1_555 118.4(5) no
S(2) C(3) C(1) 1_555 1_555 2_655 111.9(4) no
S(2) C(3) C(2) 1_555 1_555 1_555 127.6(4) no
C(1) C(3) C(2) 2_655 1_555 1_555 120.5(5) no
S(1) C(4) C(5) 1_555 1_555 1_555 113.8(5) no
S(1) C(4) H(4a) 1_555 1_555 1_555 108.4(5) no
S(1) C(4) H(4b) 1_555 1_555 1_555 108.4(5) no
C(5) C(4) H(4a) 1_555 1_555 1_555 108.4(6) no
C(5) C(4) H(4b) 1_555 1_555 1_555 108.4(6) no
H(4a) C(4) H(4b) 1_555 1_555 1_555 109.5(7) no
S(2) C(5) C(4) 1_555 1_555 1_555 112.9(5) no
S(2) C(5) H(5a) 1_555 1_555 1_555 108.6(5) no
S(2) C(5) H(5b) 1_555 1_555 1_555 108.6(5) no
C(4) C(5) H(5a) 1_555 1_555 1_555 108.6(7) no
C(4) C(5) H(5b) 1_555 1_555 1_555 108.6(6) no
H(5a) C(5) H(5b) 1_555 1_555 1_555 109.4(7) no

loop_
_geom_bond_atom_site_label_1
_geom_bond_atom_site_label_2
_geom_bond_site_symmetry_1
_geom_bond_site_symmetry_2
_geom_bond_distance
_geom_bond_publ_flag
S(1) C(2) 1_555 1_555 1.733(5) no
S(1) C(4) 1_555 1_555 1.801(6) no
S(2) C(3) 1_555 1_555 1.730(6) no
S(2) C(5) 1_555 1_555 1.795(6) no
O(1) C(1) 1_555 1_555 1.235(6) no
C(1) C(2) 1_555 1_555 1.476(7) no
C(1) C(3) 1_555 2_655 1.472(8) no
C(2) C(3) 1_555 1_555 1.363(8) no
C(4) C(5) 1_555 1_555 1.502(10) no
C(4) H(4a) 1_555 1_555 .950 no
C(4) H(4b) 1_555 1_555 .950 no
C(5) H(5a) 1_555 1_555 .950 no
C(5) H(5b) 1_555 1_555 .950 no

loop_
_geom_contact_atom_site_label_1
_geom_contact_atom_site_label_2
_geom_contact_distance
_geom_contact_site_symmetry_1
_geom_contact_site_symmetry_2
_geom_contact_publ_flag
S(2) S(2) 3.196(3) 1_555 2_755 yes
S(2) S(2) 3.5854(5) 1_555 8_555 yes
S(2) S(2) 3.5854(5) 1_555 8_554 ?
O(1) C(4) 3.289(8) 1_555 3_455 yes
O(1) C(4) 3.400(10) 1_555 7_655 yes
O(1) C(5) 3.511(9) 1_555 7_654 yes
O(1) H(4a) 2.41 1_555 3_455 yes
C(1) C(2) 3.542(9) 1_555 7_655 yes
C(1) C(2) 3.562(9) 1_555 7_654 ?
C(3) C(3) 3.573(2) 1_555 8_555 yes
C(3) C(3) 3.573(2) 1_555 8_554 ?

loop_
_geom_torsion_atom_site_label_1
_geom_torsion_atom_site_label_2
_geom_torsion_atom_site_label_3
_geom_torsion_atom_site_label_4
_geom_torsion_site_symmetry_1
_geom_torsion_site_symmetry_2
_geom_torsion_site_symmetry_3
_geom_torsion_site_symmetry_4
_geom_torsion
S(1) C(2) C(1) O(1) 1_555 1_555 1_555 1_555 .6(9)
S(1) C(2) C(1) C(3) 1_555 1_555 1_555 2_655 -179.2(5)
S(1) C(2) C(3) S(2) 1_555 1_555 1_555 1_555 -5.2(9)
S(1) C(2) C(3) C(1) 1_555 1_555 1_555 2_655 174.4(5)
S(1) C(4) C(5) S(2) 1_555 1_555 1_555 1_555 -70.8(6)
S(2) C(3) C(1) O(1) 1_555 1_555 2_655 2_655 5.0(8)
S(2) C(3) C(1) C(2) 1_555 1_555 2_655 2_655 -175.2(5)
S(2) C(3) C(2) C(1) 1_555 1_555 1_555 1_555 174.5(5)
O(1) C(1) C(2) C(3) 1_555 1_555 1_555 1_555 -179.1(6)
O(1) C(1) C(3) C(2) 1_555 1_555 2_655 2_655 -174.6(7)
C(1) C(2) S(1) C(4) 1_555 1_555 1_555 1_555 168.0(5)
C(1) C(3) S(2) C(5) 1_555 2_655 2_655 2_655 172.5(5)
C(2) S(1) C(4) C(5) 1_555 1_555 1_555 1_555 50.0(6)
C(2) C(3) S(2) C(5) 1_555 1_555 1_555 1_555 -7.9(7)
C(3) S(2) C(5) C(4) 1_555 1_555 1_555 1_555 45.0(6)
C(3) C(2) S(1) C(4) 1_555 1_555 1_555 1_555 -12.4(7)
